data_7045079
loop_
_publ_author_name
'VanGelder, L. E.'
'Brennessel, W. W.'
'Matson, E. M.'

_publ_section_title
;
 Tuning the redox profiles of polyoxovanadate-alkoxide clusters via
 heterometal installation: toward designer redox Reagents.
;
_journal_issue 11
_journal_name_full 'Dalton transactions (Cambridge, England : 2003)'
_journal_page_first 3698
_journal_page_last 3704
_journal_paper_doi 10.1039/c7dt04455k
_journal_volume 47
_journal_year 2018
_chemical_formula_moiety 'C13 H39 O19 Ti V5, C16 H36 N'
_chemical_formula_sum 'C29 H75 N O19 Ti V5'
_chemical_formula_weight 1044.50
_chemical_name_common matlv07
_space_group_crystal_system monoclinic
_space_group_IT_number 14
_space_group_name_Hall '-P 2ybc'
_space_group_name_H-M_alt 'P 1 21/c 1'
_symmetry_space_group_name_Hall '-P 2ybc'
_symmetry_space_group_name_H-M 'P 1 21/c 1'
_atom_sites_solution_hydrogens geom
_atom_sites_solution_primary dual
_atom_sites_solution_secondary difmap
_audit_creation_method SHELXL-2016/6
_audit_update_record
;
2017-11-24 deposited with the CCDC.
2017-12-18 downloaded from the CCDC.
;
_cell_angle_alpha 90
_cell_angle_beta 103.2149(18)
_cell_angle_gamma 90
_cell_formula_units_Z 4
_cell_length_a 11.5947(17)
_cell_length_b 18.157(3)
_cell_length_c 23.178(3)
_cell_measurement_reflns_used 3888
_cell_measurement_temperature 100.0(5)
_cell_measurement_theta_max 22.30
_cell_measurement_theta_min 2.24
_cell_volume 4750.3(12)
_computing_cell_refinement 'SAINT (Bruker, 2013)'
_computing_data_collection 'APEX3 (Bruker, 2016)'
_computing_data_reduction 'SAINT (Bruker, 2013)'
_computing_molecular_graphics 'SHELXTL (Sheldrick, 2008)'
_computing_publication_material 'SHELXTL (Sheldrick, 2008)'
_computing_structure_refinement 'SHELXL-2016/6 (Sheldrick, 2015b)'
_computing_structure_solution 'SHELXT-2014/5 (Sheldrick, 2015a)'
_diffrn_ambient_temperature 100.0(5)
_diffrn_measured_fraction_theta_full 1.000
_diffrn_measured_fraction_theta_max 0.998
_diffrn_measurement_device_type 'Bruker SMART APEX II CCD platform'
_diffrn_measurement_method '\w scans'
_diffrn_radiation_type MoK\a
_diffrn_radiation_wavelength 0.71073
_diffrn_reflns_av_R_equivalents 0.1942
_diffrn_reflns_av_unetI/netI 0.1198
_diffrn_reflns_Laue_measured_fraction_full 1.000
_diffrn_reflns_Laue_measured_fraction_max 0.998
_diffrn_reflns_limit_h_max 13
_diffrn_reflns_limit_h_min -13
_diffrn_reflns_limit_k_max 21
_diffrn_reflns_limit_k_min -21
_diffrn_reflns_limit_l_max 27
_diffrn_reflns_limit_l_min -27
_diffrn_reflns_number 51687
_diffrn_reflns_point_group_measured_fraction_full 1.000
_diffrn_reflns_point_group_measured_fraction_max 0.998
_diffrn_reflns_theta_full 25.242
_diffrn_reflns_theta_max 25.295
_diffrn_reflns_theta_min 1.804
_diffrn_source 'fine-focus sealed tube'
_exptl_absorpt_coefficient_mu 1.169
_exptl_absorpt_correction_T_max 0.4901
_exptl_absorpt_correction_T_min 0.4156
_exptl_absorpt_correction_type multi-scan
_exptl_absorpt_process_details 'SADABS-2016/2 (Krause et al., 2015)'
_exptl_crystal_colour orange
_exptl_crystal_density_diffrn 1.460
_exptl_crystal_description plate
_exptl_crystal_F_000 2180
_exptl_crystal_size_max 0.28
_exptl_crystal_size_mid 0.24
_exptl_crystal_size_min 0.10
_refine_diff_density_max 0.526
_refine_diff_density_min -0.693
_refine_diff_density_rms 0.092
_refine_ls_extinction_method none
_refine_ls_goodness_of_fit_ref 1.009
_refine_ls_hydrogen_treatment constr
_refine_ls_matrix_type full
_refine_ls_number_parameters 546
_refine_ls_number_reflns 8626
_refine_ls_number_restraints 23
_refine_ls_restrained_S_all 1.010
_refine_ls_R_factor_all 0.1686
_refine_ls_R_factor_gt 0.0692
_refine_ls_shift/su_max 0.000
_refine_ls_shift/su_mean 0.000
_refine_ls_structure_factor_coef Fsqd
_refine_ls_weighting_details 'w=1/[\s^2^(Fo^2^)+(0.0429P)^2^+10.1763P] where P=(Fo^2^+2Fc^2^)/3'
_refine_ls_weighting_scheme calc
_refine_ls_wR_factor_gt 0.1260
_refine_ls_wR_factor_ref 0.1626
_reflns_Friedel_coverage 0.000
_reflns_number_gt 4161
_reflns_number_total 8626
_reflns_threshold_expression 'I > 2\s(I)'
_cod_data_source_file c7dt04455k2.cif
_cod_data_source_block matlv07
_cod_depositor_comments 'Adding full bibliography for 7045078--7045080.cif.'
_cod_database_code 7045079
_shelx_shelxl_version_number 2016/6
_shelx_space_group_comment
; 
The symmetry employed for this shelxl refinement is uniquely defined 
by the following loop, which should always be used as a source of 
symmetry information in preference to the above space-group names. 
They are only intended as comments. 
;
_shelx_estimated_absorpt_t_min 0.736
_shelx_estimated_absorpt_t_max 0.892

loop_
_space_group_symop_operation_xyz
'x, y, z'
'-x, y+1/2, -z+1/2'
'-x, -y, -z'
'x, -y-1/2, z-1/2'

loop_
_atom_site_label
_atom_site_type_symbol
_atom_site_fract_x
_atom_site_fract_y
_atom_site_fract_z
_atom_site_U_iso_or_equiv
_atom_site_adp_type
_atom_site_occupancy
_atom_site_site_symmetry_order
_atom_site_calc_flag
_atom_site_refinement_flags_posn
_atom_site_refinement_flags_adp
_atom_site_refinement_flags_occupancy
_atom_site_disorder_assembly
_atom_site_disorder_group
V1 V 0.75566(11) 0.34857(7) 0.62212(6) 0.0393(3) Uani 1 1 d . . . . .
V2 V 0.63578(10) 0.20131(7) 0.66846(5) 0.0322(3) Uani 1 1 d . . . . .
V3 V 0.92516(10) 0.20848(7) 0.68130(5) 0.0344(3) Uani 1 1 d . . . . .
V4 V 0.88225(12) 0.24238(9) 0.53770(6) 0.0501(4) Uani 1 1 d . . . . .
V5 V 0.59235(11) 0.23463(8) 0.52467(5) 0.0426(4) Uani 1 1 d . . . . .
Ti1 Ti 0.76117(12) 0.10332(8) 0.58582(6) 0.0427(4) Uani 1 1 d . . . . .
O1 O 0.7531(5) 0.4347(3) 0.6358(3) 0.0580(16) Uani 1 1 d . . . . .
O2 O 0.5514(4) 0.1860(3) 0.7131(2) 0.0418(13) Uani 1 1 d . . . . .
O3 O 1.0404(4) 0.1978(3) 0.7342(2) 0.0450(13) Uani 1 1 d . . . . .
O4 O 0.9659(5) 0.2544(4) 0.4921(2) 0.0723(19) Uani 1 1 d . . . . .
O5 O 0.4775(4) 0.2422(3) 0.4713(2) 0.0569(16) Uani 1 1 d . . . . .
O6 O 0.7631(5) 0.0069(3) 0.5714(2) 0.0606(16) Uani 1 1 d . . . . .
O7 O 0.6515(4) 0.3103(3) 0.67210(19) 0.0349(12) Uani 1 1 d D . . . .
O8 O 0.8938(4) 0.3159(3) 0.6852(2) 0.0426(13) Uani 1 1 d D . . . .
O9 O 0.8610(4) 0.3448(3) 0.5648(2) 0.0561(16) Uani 1 1 d D . . . .
O10 O 0.6179(4) 0.3383(3) 0.5531(2) 0.0437(13) Uani 1 1 d D . . . .
O11 O 0.7954(4) 0.1928(2) 0.72350(18) 0.0331(11) Uani 1 1 d . . . . .
O12 O 1.0016(4) 0.2261(3) 0.6140(2) 0.0427(13) Uani 1 1 d . . . . .
O13 O 0.7229(5) 0.2486(3) 0.4826(2) 0.0599(17) Uani 1 1 d . . . . .
O14 O 0.5157(4) 0.2134(3) 0.59208(19) 0.0361(12) Uani 1 1 d D . . . .
O15 O 0.6573(4) 0.0971(3) 0.6423(2) 0.0378(12) Uani 1 1 d . . . . .
O16 O 0.9008(4) 0.1029(3) 0.65351(19) 0.0388(12) Uani 1 1 d . . . . .
O17 O 0.8649(5) 0.1312(3) 0.5336(2) 0.0534(15) Uani 1 1 d . . . . .
O18 O 0.6214(4) 0.1248(3) 0.5220(2) 0.0514(15) Uani 1 1 d . . . . .
O19 O 0.7587(4) 0.2138(2) 0.60216(18) 0.0302(11) Uani 1 1 d . . . . .
C1 C 0.7711(10) -0.0679(5) 0.5549(6) 0.116(5) Uani 1 1 d . . . . .
H1A H 0.782910 -0.070362 0.514365 0.173 Uiso 1 1 calc R U . . .
H1B H 0.697706 -0.093652 0.556705 0.173 Uiso 1 1 calc R U . . .
H1C H 0.838137 -0.091424 0.582095 0.173 Uiso 1 1 calc R U . . .
C2 C 0.6600(14) 0.3498(8) 0.7252(6) 0.072(4) Uani 0.607(7) 1 d D . P A 1
H2A H 0.606430 0.328087 0.747645 0.108 Uiso 0.607(7) 1 calc R U P A 1
H2B H 0.741570 0.347531 0.748822 0.108 Uiso 0.607(7) 1 calc R U P A 1
H2C H 0.637827 0.401285 0.715945 0.108 Uiso 0.607(7) 1 calc R U P A 1
C3 C 0.9934(19) 0.3664(15) 0.6947(11) 0.076(8) Uani 0.607(7) 1 d D . P A 1
H3A H 0.964600 0.416996 0.695596 0.113 Uiso 0.607(7) 1 calc R U P A 1
H3B H 1.048089 0.354970 0.732587 0.113 Uiso 0.607(7) 1 calc R U P A 1
H3C H 1.034693 0.361190 0.662492 0.113 Uiso 0.607(7) 1 calc R U P A 1
C4 C 0.8339(17) 0.3952(8) 0.5142(6) 0.064(5) Uani 0.607(7) 1 d D . P A 1
H4A H 0.823720 0.445176 0.528151 0.096 Uiso 0.607(7) 1 calc R U P A 1
H4B H 0.899151 0.394673 0.493736 0.096 Uiso 0.607(7) 1 calc R U P A 1
H4C H 0.760685 0.379431 0.486703 0.096 Uiso 0.607(7) 1 calc R U P A 1
C5 C 0.5178(11) 0.3845(8) 0.5471(7) 0.065(4) Uani 0.607(7) 1 d D . P A 1
H5A H 0.459380 0.371522 0.510812 0.097 Uiso 0.607(7) 1 calc R U P A 1
H5B H 0.482568 0.377985 0.581392 0.097 Uiso 0.607(7) 1 calc R U P A 1
H5C H 0.541870 0.435930 0.544898 0.097 Uiso 0.607(7) 1 calc R U P A 1
C9 C 0.4000(9) 0.2344(11) 0.5942(8) 0.062(5) Uani 0.607(7) 1 d D . P A 1
H9A H 0.351119 0.238181 0.553847 0.093 Uiso 0.607(7) 1 calc R U P A 1
H9B H 0.366088 0.197407 0.616337 0.093 Uiso 0.607(7) 1 calc R U P A 1
H9C H 0.402309 0.282226 0.614064 0.093 Uiso 0.607(7) 1 calc R U P A 1
C2' C 0.5469(15) 0.3496(12) 0.6735(10) 0.072(4) Uani 0.393(7) 1 d D . P A 5
H2D H 0.504558 0.324419 0.699878 0.108 Uiso 0.393(7) 1 calc R U P A 5
H2E H 0.567550 0.399619 0.688218 0.108 Uiso 0.393(7) 1 calc R U P A 5
H2F H 0.496126 0.352053 0.633479 0.108 Uiso 0.393(7) 1 calc R U P A 5
C3' C 0.970(3) 0.369(2) 0.7224(19) 0.076(8) Uani 0.393(7) 1 d D . P A 5
H3D H 0.934273 0.418026 0.715899 0.113 Uiso 0.393(7) 1 calc R U P A 5
H3E H 0.979616 0.355133 0.764123 0.113 Uiso 0.393(7) 1 calc R U P A 5
H3F H 1.047711 0.369514 0.712407 0.113 Uiso 0.393(7) 1 calc R U P A 5
C4' C 0.886(3) 0.4171(9) 0.5423(11) 0.064(5) Uani 0.393(7) 1 d D . P A 5
H4D H 0.863539 0.455782 0.567283 0.096 Uiso 0.393(7) 1 calc R U P A 5
H4E H 0.970233 0.421007 0.543079 0.096 Uiso 0.393(7) 1 calc R U P A 5
H4F H 0.839449 0.423021 0.501512 0.096 Uiso 0.393(7) 1 calc R U P A 5
C5' C 0.592(2) 0.4047(9) 0.5202(9) 0.065(4) Uani 0.393(7) 1 d D . P A 5
H5D H 0.523505 0.396773 0.486955 0.097 Uiso 0.393(7) 1 calc R U P A 5
H5E H 0.572781 0.443498 0.545991 0.097 Uiso 0.393(7) 1 calc R U P A 5
H5F H 0.660384 0.419523 0.505074 0.097 Uiso 0.393(7) 1 calc R U P A 5
C9' C 0.3955(12) 0.1927(17) 0.5775(13) 0.062(5) Uani 0.393(7) 1 d D . P A 5
H9D H 0.360486 0.206271 0.536337 0.093 Uiso 0.393(7) 1 calc R U P A 5
H9E H 0.389093 0.139369 0.582345 0.093 Uiso 0.393(7) 1 calc R U P A 5
H9F H 0.353321 0.218152 0.603844 0.093 Uiso 0.393(7) 1 calc R U P A 5
C6 C 0.8127(8) 0.2151(5) 0.7840(3) 0.070(3) Uani 1 1 d . . . . .
H6A H 0.885254 0.192622 0.807331 0.105 Uiso 1 1 calc R U . . .
H6B H 0.744894 0.199207 0.799538 0.105 Uiso 1 1 calc R U . . .
H6C H 0.819621 0.268894 0.786571 0.105 Uiso 1 1 calc R U . . .
C7 C 1.1185(7) 0.2507(7) 0.6199(4) 0.100(4) Uani 1 1 d . . . . .
H7A H 1.166967 0.234046 0.658037 0.149 Uiso 1 1 calc R U . . .
H7B H 1.119503 0.304576 0.618255 0.149 Uiso 1 1 calc R U . . .
H7C H 1.150594 0.230468 0.587638 0.149 Uiso 1 1 calc R U . . .
C8 C 0.7119(9) 0.2444(7) 0.4233(4) 0.102(4) Uani 1 1 d . . . . .
H8A H 0.779379 0.269003 0.412694 0.152 Uiso 1 1 calc R U . . .
H8B H 0.638211 0.268583 0.402935 0.152 Uiso 1 1 calc R U . . .
H8C H 0.710021 0.192586 0.411300 0.152 Uiso 1 1 calc R U . . .
C10 C 0.5630(9) 0.0466(5) 0.6377(4) 0.083(3) Uani 1 1 d . . . . .
H10A H 0.501646 0.057422 0.602030 0.125 Uiso 1 1 calc R U . . .
H10B H 0.529332 0.050888 0.672719 0.125 Uiso 1 1 calc R U . . .
H10C H 0.592514 -0.003629 0.635261 0.125 Uiso 1 1 calc R U . . .
C11 C 0.9166(7) 0.0460(4) 0.6973(3) 0.049(2) Uani 1 1 d . . . . .
H11A H 0.849089 0.045838 0.716145 0.074 Uiso 1 1 calc R U . . .
H11B H 0.989742 0.054956 0.727303 0.074 Uiso 1 1 calc R U . . .
H11C H 0.921724 -0.001785 0.678362 0.074 Uiso 1 1 calc R U . . .
C12 C 0.9660(7) 0.0885(5) 0.5282(4) 0.070(3) Uani 1 1 d . . . . .
H12A H 1.028978 0.094290 0.564150 0.105 Uiso 1 1 calc R U . . .
H12B H 0.994396 0.105604 0.493824 0.105 Uiso 1 1 calc R U . . .
H12C H 0.943535 0.036496 0.522978 0.105 Uiso 1 1 calc R U . . .
C13 C 0.5873(9) 0.0830(5) 0.4706(4) 0.087(4) Uani 1 1 d . . . . .
H13A H 0.648073 0.086540 0.447440 0.131 Uiso 1 1 calc R U . . .
H13B H 0.511843 0.101608 0.446909 0.131 Uiso 1 1 calc R U . . .
H13C H 0.577936 0.031432 0.481096 0.131 Uiso 1 1 calc R U . . .
N1 N 0.6528(5) 0.6247(3) 0.6815(2) 0.0375(15) Uani 1 1 d D . . . .
C14 C 0.6868(7) 0.6107(5) 0.7482(3) 0.055(2) Uani 1 1 d . . . . .
H14A H 0.757461 0.640992 0.765006 0.066 Uiso 1 1 calc R U . . .
H14B H 0.621480 0.629065 0.765308 0.066 Uiso 1 1 calc R U . . .
C15 C 0.7130(7) 0.5338(5) 0.7689(3) 0.052(2) Uani 1 1 d . . . . .
H15A H 0.765190 0.510665 0.745713 0.062 Uiso 1 1 calc R U . . .
H15B H 0.638146 0.505374 0.761583 0.062 Uiso 1 1 calc R U . . .
C16 C 0.7716(8) 0.5301(5) 0.8333(3) 0.068(3) Uani 1 1 d . . . . .
H16A H 0.848213 0.556497 0.839821 0.081 Uiso 1 1 calc R U . . .
H16B H 0.721376 0.556456 0.855868 0.081 Uiso 1 1 calc R U . . .
C17 C 0.7938(10) 0.4543(6) 0.8576(4) 0.109(4) Uani 1 1 d . . . . .
H17A H 0.718583 0.427450 0.851364 0.163 Uiso 1 1 calc R U . . .
H17B H 0.829837 0.456888 0.900141 0.163 Uiso 1 1 calc R U . . .
H17C H 0.847461 0.428560 0.837340 0.163 Uiso 1 1 calc R U . . .
C18 C 0.5566(7) 0.5707(5) 0.6508(3) 0.049(2) Uani 1 1 d . . . . .
H18A H 0.537795 0.581607 0.607840 0.058 Uiso 1 1 calc R U . . .
H18B H 0.590247 0.520410 0.656039 0.058 Uiso 1 1 calc R U . . .
C19 C 0.4452(7) 0.5705(5) 0.6707(4) 0.063(3) Uani 1 1 d . . . . .
H19A H 0.411324 0.620815 0.666543 0.076 Uiso 1 1 calc R U . . .
H19B H 0.462222 0.557343 0.713299 0.076 Uiso 1 1 calc R U . . .
C20 C 0.3548(7) 0.5174(5) 0.6365(4) 0.063(3) Uani 1 1 d . . . . .
H20A H 0.345759 0.527594 0.593734 0.076 Uiso 1 1 calc R U . . .
H20B H 0.387319 0.466962 0.643922 0.076 Uiso 1 1 calc R U . . .
C21 C 0.2357(9) 0.5180(6) 0.6493(5) 0.095(4) Uani 1 1 d . . . . .
H21A H 0.243088 0.514732 0.692152 0.143 Uiso 1 1 calc R U . . .
H21B H 0.189930 0.475947 0.629735 0.143 Uiso 1 1 calc R U . . .
H21C H 0.194953 0.563880 0.634346 0.143 Uiso 1 1 calc R U . . .
C22 C 0.7626(7) 0.6132(5) 0.6564(4) 0.057(2) Uani 0.699(9) 1 d D . P B 1
H22A H 0.822314 0.650476 0.674440 0.068 Uiso 0.699(9) 1 calc R U P B 1
H22B H 0.796151 0.564229 0.669541 0.068 Uiso 0.699(9) 1 calc R U P B 1
C23 C 0.7459(11) 0.6175(8) 0.5901(5) 0.049(4) Uani 0.699(9) 1 d D . P B 1
H23A H 0.704146 0.663978 0.576191 0.058 Uiso 0.699(9) 1 calc R U P B 1
H23B H 0.693893 0.576363 0.572077 0.058 Uiso 0.699(9) 1 calc R U P B 1
C24 C 0.8604(10) 0.6143(8) 0.5673(5) 0.055(4) Uani 0.699(9) 1 d D . P B 1
H24A H 0.909744 0.657913 0.581754 0.066 Uiso 0.699(9) 1 calc R U P B 1
H24B H 0.906000 0.569764 0.583340 0.066 Uiso 0.699(9) 1 calc R U P B 1
C25 C 0.8336(12) 0.6123(8) 0.5000(5) 0.077(4) Uani 0.699(9) 1 d D . P B 1
H25A H 0.793735 0.565948 0.485820 0.115 Uiso 0.699(9) 1 calc R U P B 1
H25B H 0.907837 0.615896 0.486681 0.115 Uiso 0.699(9) 1 calc R U P B 1
H25C H 0.782103 0.653788 0.483998 0.115 Uiso 0.699(9) 1 calc R U P B 1
C26 C 0.6050(8) 0.7023(5) 0.6714(4) 0.067(3) Uani 0.482(11) 1 d D . P B 1
H26A H 0.556116 0.713206 0.700282 0.080 Uiso 0.482(11) 1 calc R U P B 1
H26B H 0.553117 0.705819 0.631156 0.080 Uiso 0.482(11) 1 calc R U P B 1
C27 C 0.7024(12) 0.7593(8) 0.6778(9) 0.063(4) Uani 0.482(11) 1 d D . P B 1
H27A H 0.740351 0.755545 0.643749 0.075 Uiso 0.482(11) 1 calc R U P B 1
H27B H 0.763580 0.749461 0.714424 0.075 Uiso 0.482(11) 1 calc R U P B 1
C28 C 0.653(3) 0.8374(6) 0.6805(10) 0.089(11) Uani 0.482(11) 1 d D . P B 1
H28A H 0.710261 0.873657 0.671002 0.107 Uiso 0.482(11) 1 calc R U P B 1
H28B H 0.577847 0.842501 0.650557 0.107 Uiso 0.482(11) 1 calc R U P B 1
C29 C 0.634(2) 0.8526(12) 0.7391(11) 0.103(6) Uani 0.482(11) 1 d D . P B 1
H29A H 0.568938 0.821851 0.745923 0.154 Uiso 0.482(11) 1 calc R U P B 1
H29B H 0.613540 0.904671 0.741741 0.154 Uiso 0.482(11) 1 calc R U P B 1
H29C H 0.706294 0.841521 0.769067 0.154 Uiso 0.482(11) 1 calc R U P B 1
C22' C 0.7626(7) 0.6132(5) 0.6564(4) 0.057(2) Uani 0.301(9) 1 d D . P B 5
H22C H 0.830696 0.639866 0.681170 0.068 Uiso 0.301(9) 1 calc R U P B 5
H22D H 0.782587 0.560134 0.657352 0.068 Uiso 0.301(9) 1 calc R U P B 5
C23' C 0.740(2) 0.641(2) 0.5937(9) 0.049(4) Uani 0.301(9) 1 d D . P B 5
H23C H 0.686911 0.684548 0.588535 0.058 Uiso 0.301(9) 1 calc R U P B 5
H23D H 0.702142 0.602285 0.565538 0.058 Uiso 0.301(9) 1 calc R U P B 5
C24' C 0.862(3) 0.6619(14) 0.5830(12) 0.055(4) Uani 0.301(9) 1 d D . P B 5
H24C H 0.923652 0.629274 0.606453 0.066 Uiso 0.301(9) 1 calc R U P B 5
H24D H 0.861930 0.655755 0.540548 0.066 Uiso 0.301(9) 1 calc R U P B 5
C25' C 0.888(3) 0.7424(15) 0.6017(13) 0.077(4) Uani 0.301(9) 1 d D . P B 5
H25D H 0.844359 0.775126 0.570735 0.115 Uiso 0.301(9) 1 calc R U P B 5
H25E H 0.973509 0.751794 0.607351 0.115 Uiso 0.301(9) 1 calc R U P B 5
H25F H 0.864272 0.751738 0.638872 0.115 Uiso 0.301(9) 1 calc R U P B 5
C26' C 0.6050(8) 0.7023(5) 0.6714(4) 0.067(3) Uani 0.518(11) 1 d D U P B 5
H26C H 0.600546 0.715267 0.629483 0.080 Uiso 0.518(11) 1 calc R U P B 5
H26D H 0.522904 0.702274 0.677123 0.080 Uiso 0.518(11) 1 calc R U P B 5
C27' C 0.6725(16) 0.7628(7) 0.7097(8) 0.063(4) Uani 0.518(11) 1 d D U P B 5
H27C H 0.754222 0.765063 0.703611 0.075 Uiso 0.518(11) 1 calc R U P B 5
H27D H 0.677432 0.751226 0.751926 0.075 Uiso 0.518(11) 1 calc R U P B 5
C28' C 0.612(3) 0.8377(7) 0.6947(12) 0.089(11) Uani 0.518(11) 1 d D . P B 5
H28C H 0.601258 0.847508 0.651787 0.107 Uiso 0.518(11) 1 calc R U P B 5
H28D H 0.533111 0.836879 0.704071 0.107 Uiso 0.518(11) 1 calc R U P B 5
C29' C 0.683(2) 0.8962(9) 0.7282(11) 0.103(6) Uani 0.518(11) 1 d D . P B 5
H29D H 0.702851 0.883330 0.770403 0.154 Uiso 0.518(11) 1 calc R U P B 5
H29E H 0.637964 0.942323 0.722571 0.154 Uiso 0.518(11) 1 calc R U P B 5
H29F H 0.756180 0.902405 0.714296 0.154 Uiso 0.518(11) 1 calc R U P B 5

loop_
_atom_site_aniso_label
_atom_site_aniso_U_11
_atom_site_aniso_U_22
_atom_site_aniso_U_33
_atom_site_aniso_U_23
_atom_site_aniso_U_13
_atom_site_aniso_U_12
V1 0.0349(7) 0.0391(8) 0.0433(8) 0.0079(6) 0.0079(6) 0.0043(6)
V2 0.0340(7) 0.0341(7) 0.0300(7) -0.0035(6) 0.0104(5) 0.0009(6)
V3 0.0294(7) 0.0431(8) 0.0292(7) 0.0024(6) 0.0038(5) 0.0049(6)
V4 0.0377(8) 0.0815(11) 0.0344(7) 0.0163(8) 0.0150(6) 0.0167(8)
V5 0.0352(7) 0.0654(10) 0.0254(7) -0.0022(6) 0.0029(6) 0.0129(7)
Ti1 0.0414(8) 0.0484(9) 0.0364(8) -0.0142(7) 0.0049(6) 0.0108(7)
O1 0.049(3) 0.041(3) 0.083(4) 0.008(3) 0.012(3) 0.001(3)
O2 0.042(3) 0.049(3) 0.037(3) 0.002(2) 0.016(2) -0.003(3)
O3 0.037(3) 0.052(3) 0.040(3) 0.003(3) -0.003(2) 0.009(3)
O4 0.053(4) 0.123(6) 0.049(3) 0.036(4) 0.030(3) 0.027(4)
O5 0.044(3) 0.093(5) 0.031(3) -0.005(3) 0.000(2) 0.010(3)
O6 0.062(4) 0.044(4) 0.072(4) -0.030(3) 0.009(3) 0.009(3)
O7 0.035(3) 0.037(3) 0.035(3) -0.007(2) 0.011(2) 0.006(2)
O8 0.040(3) 0.039(3) 0.046(3) 0.000(3) 0.003(2) -0.004(3)
O9 0.048(3) 0.061(4) 0.062(4) 0.035(3) 0.017(3) 0.004(3)
O10 0.041(3) 0.049(3) 0.041(3) 0.015(3) 0.009(2) 0.013(3)
O11 0.038(3) 0.038(3) 0.024(2) -0.001(2) 0.008(2) 0.000(2)
O12 0.030(3) 0.056(3) 0.044(3) 0.008(3) 0.012(2) 0.012(3)
O13 0.049(3) 0.102(5) 0.029(3) 0.009(3) 0.010(2) 0.025(3)
O14 0.023(3) 0.049(3) 0.034(3) -0.005(2) 0.003(2) 0.001(2)
O15 0.034(3) 0.036(3) 0.042(3) -0.009(2) 0.005(2) -0.004(2)
O16 0.044(3) 0.036(3) 0.036(3) 0.002(2) 0.010(2) 0.011(2)
O17 0.054(3) 0.075(4) 0.034(3) -0.004(3) 0.014(3) 0.026(3)
O18 0.044(3) 0.072(4) 0.032(3) -0.027(3) -0.003(2) 0.009(3)
O19 0.030(2) 0.039(3) 0.022(2) -0.002(2) 0.0071(19) 0.006(2)
C1 0.100(9) 0.066(8) 0.193(13) -0.054(8) 0.060(9) 0.001(7)
C2 0.081(10) 0.081(10) 0.057(8) -0.023(8) 0.022(7) -0.020(8)
C3 0.045(11) 0.058(7) 0.11(3) -0.018(14) -0.003(11) -0.007(8)
C4 0.101(16) 0.042(9) 0.060(11) 0.003(8) 0.039(10) -0.013(8)
C5 0.049(9) 0.067(9) 0.070(10) -0.019(7) -0.003(6) 0.006(7)
C9 0.036(6) 0.102(19) 0.045(11) 0.002(10) 0.002(6) -0.007(8)
C2' 0.081(10) 0.081(10) 0.057(8) -0.023(8) 0.022(7) -0.020(8)
C3' 0.045(11) 0.058(7) 0.11(3) -0.018(14) -0.003(11) -0.007(8)
C4' 0.101(16) 0.042(9) 0.060(11) 0.003(8) 0.039(10) -0.013(8)
C5' 0.049(9) 0.067(9) 0.070(10) -0.019(7) -0.003(6) 0.006(7)
C9' 0.036(6) 0.102(19) 0.045(11) 0.002(10) 0.002(6) -0.007(8)
C6 0.080(7) 0.104(8) 0.029(5) -0.007(5) 0.018(4) -0.015(6)
C7 0.030(5) 0.186(13) 0.084(7) 0.049(8) 0.016(5) -0.004(6)
C8 0.080(7) 0.194(13) 0.033(5) -0.004(7) 0.016(5) -0.006(8)
C10 0.099(8) 0.069(7) 0.089(8) -0.029(6) 0.036(6) -0.028(6)
C11 0.053(5) 0.038(5) 0.055(5) 0.017(4) 0.010(4) 0.013(4)
C12 0.060(6) 0.100(8) 0.052(5) -0.012(5) 0.018(5) 0.049(6)
C13 0.131(9) 0.072(7) 0.040(5) -0.019(5) -0.018(6) -0.012(7)
N1 0.040(4) 0.038(4) 0.029(3) -0.004(3) -0.004(3) -0.003(3)
C14 0.055(5) 0.062(6) 0.035(4) -0.002(4) -0.016(4) -0.009(5)
C15 0.059(5) 0.067(6) 0.025(4) 0.006(4) 0.001(4) 0.000(5)
C16 0.061(6) 0.091(8) 0.042(5) 0.018(5) -0.007(4) 0.020(5)
C17 0.123(10) 0.137(11) 0.057(7) 0.045(7) 0.003(7) -0.027(9)
C18 0.050(5) 0.061(6) 0.031(4) -0.002(4) 0.000(4) 0.005(4)
C19 0.050(5) 0.078(7) 0.058(6) -0.004(5) 0.003(5) 0.002(5)
C20 0.044(5) 0.084(7) 0.060(6) 0.004(5) 0.009(4) -0.009(5)
C21 0.074(7) 0.107(9) 0.110(9) -0.023(7) 0.030(7) -0.019(7)
C22 0.058(6) 0.047(5) 0.062(6) 0.007(4) 0.005(5) -0.003(5)
C23 0.054(6) 0.028(11) 0.061(6) 0.014(6) 0.005(5) 0.017(6)
C24 0.052(6) 0.071(11) 0.040(7) -0.004(7) 0.005(5) -0.020(8)
C25 0.079(9) 0.085(10) 0.062(8) -0.002(7) 0.008(7) -0.011(8)
C26 0.060(5) 0.055(5) 0.076(6) -0.006(5) -0.005(5) 0.002(5)
C27 0.073(7) 0.047(6) 0.059(8) -0.030(7) -0.004(7) 0.005(6)
C28 0.12(2) 0.061(8) 0.067(13) -0.002(7) -0.027(14) 0.012(8)
C29 0.115(17) 0.033(10) 0.142(15) 0.004(12) -0.006(12) 0.005(10)
C22' 0.058(6) 0.047(5) 0.062(6) 0.007(4) 0.005(5) -0.003(5)
C23' 0.054(6) 0.028(11) 0.061(6) 0.014(6) 0.005(5) 0.017(6)
C24' 0.052(6) 0.071(11) 0.040(7) -0.004(7) 0.005(5) -0.020(8)
C25' 0.079(9) 0.085(10) 0.062(8) -0.002(7) 0.008(7) -0.011(8)
C26' 0.060(5) 0.055(5) 0.076(6) -0.006(5) -0.005(5) 0.002(5)
C27' 0.073(7) 0.047(6) 0.059(8) -0.030(7) -0.004(7) 0.005(6)
C28' 0.12(2) 0.061(8) 0.067(13) -0.002(7) -0.027(14) 0.012(8)
C29' 0.115(17) 0.033(10) 0.142(15) 0.004(12) -0.006(12) 0.005(10)

loop_
_atom_type_symbol
_atom_type_description
_atom_type_scat_dispersion_real
_atom_type_scat_dispersion_imag
_atom_type_scat_source
C C 0.0033 0.0016 'International Tables Vol C Tables 4.2.6.8 and 6.1.1.4'
H H 0.0000 0.0000 'International Tables Vol C Tables 4.2.6.8 and 6.1.1.4'
N N 0.0061 0.0033 'International Tables Vol C Tables 4.2.6.8 and 6.1.1.4'
O O 0.0106 0.0060 'International Tables Vol C Tables 4.2.6.8 and 6.1.1.4'
Ti Ti 0.2776 0.4457 'International Tables Vol C Tables 4.2.6.8 and 6.1.1.4'
V V 0.3005 0.5294 'International Tables Vol C Tables 4.2.6.8 and 6.1.1.4'

loop_
_geom_angle_atom_site_label_1
_geom_angle_atom_site_label_2
_geom_angle_atom_site_label_3
_geom_angle
O1 V1 O7 100.7(2)
O1 V1 O10 101.7(2)
O7 V1 O10 87.26(19)
O1 V1 O8 101.2(2)
O7 V1 O8 87.85(19)
O10 V1 O8 157.1(2)
O1 V1 O9 101.9(3)
O7 V1 O9 157.3(2)
O10 V1 O9 87.9(2)
O8 V1 O9 88.1(2)
O2 V2 O7 102.0(2)
O2 V2 O14 100.7(2)
O7 V2 O14 88.09(19)
O2 V2 O11 100.8(2)
O7 V2 O11 89.26(19)
O14 V2 O11 158.36(19)
O2 V2 O15 99.6(2)
O7 V2 O15 158.36(19)
O14 V2 O15 86.92(19)
O11 V2 O15 87.68(18)
O2 V2 O19 175.6(2)
O7 V2 O19 82.39(17)
O14 V2 O19 79.20(17)
O11 V2 O19 79.16(16)
O15 V2 O19 75.99(17)
O2 V2 Ti1 135.97(19)
O7 V2 Ti1 121.99(14)
O14 V2 Ti1 81.40(13)
O11 V2 Ti1 81.84(13)
O15 V2 Ti1 36.38(14)
O19 V2 Ti1 39.61(11)
O3 V3 O8 102.3(2)
O3 V3 O12 100.1(2)
O8 V3 O12 89.8(2)
O3 V3 O11 101.4(2)
O8 V3 O11 87.2(2)
O12 V3 O11 158.39(19)
O3 V3 O16 99.2(2)
O8 V3 O16 158.48(19)
O12 V3 O16 87.6(2)
O11 V3 O16 87.44(19)
O3 V3 O19 175.3(2)
O8 V3 O19 82.46(17)
O12 V3 O19 79.28(17)
O11 V3 O19 79.10(16)
O16 V3 O19 76.07(17)
O3 V3 Ti1 135.70(19)
O8 V3 Ti1 122.03(14)
O12 V3 Ti1 81.64(15)
O11 V3 Ti1 81.87(13)
O16 V3 Ti1 36.49(13)
O19 V3 Ti1 39.58(11)
O4 V4 O13 100.5(3)
O4 V4 O9 102.5(3)
O13 V4 O9 89.2(2)
O4 V4 O12 101.6(2)
O13 V4 O12 157.8(2)
O9 V4 O12 88.3(2)
O4 V4 O17 100.0(3)
O13 V4 O17 87.7(2)
O9 V4 O17 157.5(2)
O12 V4 O17 86.3(2)
O4 V4 O19 175.0(3)
O13 V4 O19 79.03(18)
O9 V4 O19 82.47(18)
O12 V4 O19 78.77(17)
O17 V4 O19 75.04(18)
O4 V4 Ti1 135.6(3)
O13 V4 Ti1 81.52(18)
O9 V4 Ti1 121.88(15)
O12 V4 Ti1 81.17(15)
O17 V4 Ti1 35.62(14)
O19 V4 Ti1 39.41(11)
O5 V5 O10 102.1(3)
O5 V5 O13 101.6(2)
O10 V5 O13 88.3(2)
O5 V5 O14 100.4(2)
O10 V5 O14 88.98(19)
O13 V5 O14 157.94(19)
O5 V5 O18 100.1(3)
O10 V5 O18 157.87(19)
O13 V5 O18 87.7(2)
O14 V5 O18 86.6(2)
O5 V5 O19 175.6(3)
O10 V5 O19 82.25(18)
O13 V5 O19 79.14(18)
O14 V5 O19 78.79(16)
O18 V5 O19 75.62(17)
O5 V5 Ti1 136.2(2)
O10 V5 Ti1 121.79(14)
O13 V5 Ti1 81.71(16)
O14 V5 Ti1 81.19(14)
O18 V5 Ti1 36.08(13)
O19 V5 Ti1 39.53(11)
O6 Ti1 O17 95.9(2)
O6 Ti1 O18 95.6(2)
O17 Ti1 O18 90.0(2)
O6 Ti1 O15 95.9(2)
O17 Ti1 O15 168.2(2)
O18 Ti1 O15 89.3(2)
O6 Ti1 O16 95.8(2)
O17 Ti1 O16 89.1(2)
O18 Ti1 O16 168.6(2)
O15 Ti1 O16 89.24(19)
O6 Ti1 O19 179.9(3)
O17 Ti1 O19 84.1(2)
O18 Ti1 O19 84.3(2)
O15 Ti1 O19 84.10(18)
O16 Ti1 O19 84.29(18)
O6 Ti1 V2 133.3(2)
O17 Ti1 V2 130.84(17)
O18 Ti1 V2 86.06(14)
O15 Ti1 V2 37.34(14)
O16 Ti1 V2 85.93(14)
O19 Ti1 V2 46.76(12)
O6 Ti1 V3 133.20(19)
O17 Ti1 V3 85.47(16)
O18 Ti1 V3 131.24(16)
O15 Ti1 V3 86.09(14)
O16 Ti1 V3 37.37(14)
O19 Ti1 V3 46.92(12)
V2 Ti1 V3 62.17(4)
O6 Ti1 V5 132.88(19)
O17 Ti1 V5 86.19(16)
O18 Ti1 V5 37.32(15)
O15 Ti1 V5 86.14(14)
O16 Ti1 V5 131.29(15)
O19 Ti1 V5 47.00(12)
V2 Ti1 V5 62.30(4)
V3 Ti1 V5 93.92(5)
O6 Ti1 V4 133.0(2)
O17 Ti1 V4 37.10(16)
O18 Ti1 V4 86.18(17)
O15 Ti1 V4 131.09(15)
O16 Ti1 V4 86.27(15)
O19 Ti1 V4 46.99(13)
V2 Ti1 V4 93.75(5)
V3 Ti1 V4 62.16(4)
V5 Ti1 V4 62.11(4)
C1 O6 Ti1 173.7(7)
C2 O7 V1 113.7(7)
C2' O7 V1 118.5(10)
C2 O7 V2 122.1(7)
C2' O7 V2 115.7(10)
V1 O7 V2 112.8(2)
C3 O8 V3 118.6(13)
C3' O8 V3 126(2)
C3 O8 V1 113.7(14)
C3' O8 V1 121(2)
V3 O8 V1 112.5(2)
C4 O9 V4 110.4(7)
C4' O9 V4 132.5(12)
C4 O9 V1 117.3(8)
C4' O9 V1 113.8(12)
V4 O9 V1 112.3(2)
C5 O10 V1 120.9(6)
C5' O10 V1 112.6(9)
C5 O10 V5 118.1(7)
C5' O10 V5 128.7(9)
V1 O10 V5 112.6(2)
C6 O11 V3 119.3(5)
C6 O11 V2 120.4(5)
V3 O11 V2 111.6(2)
C7 O12 V3 124.6(5)
C7 O12 V4 119.8(5)
V3 O12 V4 112.0(2)
C8 O13 V4 120.4(6)
C8 O13 V5 125.7(6)
V4 O13 V5 112.0(2)
C9 O14 V2 118.4(8)
C9' O14 V2 129.3(14)
C9 O14 V5 124.9(9)
C9' O14 V5 117.1(13)
V2 O14 V5 111.6(2)
C10 O15 Ti1 124.5(5)
C10 O15 V2 119.0(5)
Ti1 O15 V2 106.3(2)
C11 O16 Ti1 120.9(4)
C11 O16 V3 118.2(4)
Ti1 O16 V3 106.1(2)
C12 O17 Ti1 122.9(5)
C12 O17 V4 117.9(5)
Ti1 O17 V4 107.3(2)
C13 O18 Ti1 124.1(5)
C13 O18 V5 123.1(5)
Ti1 O18 V5 106.6(2)
Ti1 O19 V2 93.63(18)
Ti1 O19 V3 93.50(17)
V2 O19 V3 89.90(15)
Ti1 O19 V5 93.47(17)
V2 O19 V5 90.04(16)
V3 O19 V5 173.0(2)
Ti1 O19 V4 93.60(17)
V2 O19 V4 172.8(2)
V3 O19 V4 89.67(16)
V5 O19 V4 89.52(15)
O6 C1 H1A 109.5
O6 C1 H1B 109.5
H1A C1 H1B 109.5
O6 C1 H1C 109.5
H1A C1 H1C 109.5
H1B C1 H1C 109.5
O7 C2 H2A 109.5
O7 C2 H2B 109.5
H2A C2 H2B 109.5
O7 C2 H2C 109.5
H2A C2 H2C 109.5
H2B C2 H2C 109.5
O8 C3 H3A 109.5
O8 C3 H3B 109.5
H3A C3 H3B 109.5
O8 C3 H3C 109.5
H3A C3 H3C 109.5
H3B C3 H3C 109.5
O9 C4 H4A 109.5
O9 C4 H4B 109.5
H4A C4 H4B 109.5
O9 C4 H4C 109.5
H4A C4 H4C 109.5
H4B C4 H4C 109.5
O10 C5 H5A 109.5
O10 C5 H5B 109.5
H5A C5 H5B 109.5
O10 C5 H5C 109.5
H5A C5 H5C 109.5
H5B C5 H5C 109.5
O14 C9 H9A 109.5
O14 C9 H9B 109.5
H9A C9 H9B 109.5
O14 C9 H9C 109.5
H9A C9 H9C 109.5
H9B C9 H9C 109.5
O7 C2' H2D 109.5
O7 C2' H2E 109.5
H2D C2' H2E 109.5
O7 C2' H2F 109.5
H2D C2' H2F 109.5
H2E C2' H2F 109.5
O8 C3' H3D 109.5
O8 C3' H3E 109.5
H3D C3' H3E 109.5
O8 C3' H3F 109.5
H3D C3' H3F 109.5
H3E C3' H3F 109.5
O9 C4' H4D 109.5
O9 C4' H4E 109.5
H4D C4' H4E 109.5
O9 C4' H4F 109.5
H4D C4' H4F 109.5
H4E C4' H4F 109.5
O10 C5' H5D 109.5
O10 C5' H5E 109.5
H5D C5' H5E 109.5
O10 C5' H5F 109.5
H5D C5' H5F 109.5
H5E C5' H5F 109.5
O14 C9' H9D 109.5
O14 C9' H9E 109.5
H9D C9' H9E 109.5
O14 C9' H9F 109.5
H9D C9' H9F 109.5
H9E C9' H9F 109.5
O11 C6 H6A 109.5
O11 C6 H6B 109.5
H6A C6 H6B 109.5
O11 C6 H6C 109.5
H6A C6 H6C 109.5
H6B C6 H6C 109.5
O12 C7 H7A 109.5
O12 C7 H7B 109.5
H7A C7 H7B 109.5
O12 C7 H7C 109.5
H7A C7 H7C 109.5
H7B C7 H7C 109.5
O13 C8 H8A 109.5
O13 C8 H8B 109.5
H8A C8 H8B 109.5
O13 C8 H8C 109.5
H8A C8 H8C 109.5
H8B C8 H8C 109.5
O15 C10 H10A 109.5
O15 C10 H10B 109.5
H10A C10 H10B 109.5
O15 C10 H10C 109.5
H10A C10 H10C 109.5
H10B C10 H10C 109.5
O16 C11 H11A 109.5
O16 C11 H11B 109.5
H11A C11 H11B 109.5
O16 C11 H11C 109.5
H11A C11 H11C 109.5
H11B C11 H11C 109.5
O17 C12 H12A 109.5
O17 C12 H12B 109.5
H12A C12 H12B 109.5
O17 C12 H12C 109.5
H12A C12 H12C 109.5
H12B C12 H12C 109.5
O18 C13 H13A 109.5
O18 C13 H13B 109.5
H13A C13 H13B 109.5
O18 C13 H13C 109.5
H13A C13 H13C 109.5
H13B C13 H13C 109.5
C26' N1 C14 108.2(6)
C26 N1 C14 108.2(6)
C26 N1 C22 112.1(6)
C14 N1 C22 108.5(6)
C26' N1 C22' 112.1(6)
C14 N1 C22' 108.5(6)
C26' N1 C18 108.8(6)
C26 N1 C18 108.8(6)
C14 N1 C18 110.8(6)
C22 N1 C18 108.5(6)
C22' N1 C18 108.5(6)
C15 C14 N1 118.1(6)
C15 C14 H14A 107.8
N1 C14 H14A 107.8
C15 C14 H14B 107.8
N1 C14 H14B 107.8
H14A C14 H14B 107.1
C14 C15 C16 112.2(7)
C14 C15 H15A 109.2
C16 C15 H15A 109.2
C14 C15 H15B 109.2
C16 C15 H15B 109.2
H15A C15 H15B 107.9
C17 C16 C15 114.8(8)
C17 C16 H16A 108.6
C15 C16 H16A 108.6
C17 C16 H16B 108.6
C15 C16 H16B 108.6
H16A C16 H16B 107.5
C16 C17 H17A 109.5
C16 C17 H17B 109.5
H17A C17 H17B 109.5
C16 C17 H17C 109.5
H17A C17 H17C 109.5
H17B C17 H17C 109.5
C19 C18 N1 117.1(7)
C19 C18 H18A 108.0
N1 C18 H18A 108.0
C19 C18 H18B 108.0
N1 C18 H18B 108.0
H18A C18 H18B 107.3
C18 C19 C20 113.0(7)
C18 C19 H19A 109.0
C20 C19 H19A 109.0
C18 C19 H19B 109.0
C20 C19 H19B 109.0
H19A C19 H19B 107.8
C21 C20 C19 117.3(8)
C21 C20 H20A 108.0
C19 C20 H20A 108.0
C21 C20 H20B 108.0
C19 C20 H20B 108.0
H20A C20 H20B 107.2
C20 C21 H21A 109.5
C20 C21 H21B 109.5
H21A C21 H21B 109.5
C20 C21 H21C 109.5
H21A C21 H21C 109.5
H21B C21 H21C 109.5
C23 C22 N1 117.2(7)
C23 C22 H22A 108.0
N1 C22 H22A 108.0
C23 C22 H22B 108.0
N1 C22 H22B 108.0
H22A C22 H22B 107.3
C22 C23 C24 115.4(9)
C22 C23 H23A 108.4
C24 C23 H23A 108.4
C22 C23 H23B 108.4
C24 C23 H23B 108.4
H23A C23 H23B 107.5
C25 C24 C23 111.3(9)
C25 C24 H24A 109.4
C23 C24 H24A 109.4
C25 C24 H24B 109.4
C23 C24 H24B 109.4
H24A C24 H24B 108.0
C24 C25 H25A 109.5
C24 C25 H25B 109.5
H25A C25 H25B 109.5
C24 C25 H25C 109.5
H25A C25 H25C 109.5
H25B C25 H25C 109.5
N1 C26 C27 112.5(9)
N1 C26 H26A 109.1
C27 C26 H26A 109.1
N1 C26 H26B 109.1
C27 C26 H26B 109.1
H26A C26 H26B 107.8
C26 C27 C28 111.2(10)
C26 C27 H27A 109.4
C28 C27 H27A 109.4
C26 C27 H27B 109.4
C28 C27 H27B 109.4
H27A C27 H27B 108.0
C29 C28 C27 110.5(12)
C29 C28 H28A 109.5
C27 C28 H28A 109.5
C29 C28 H28B 109.5
C27 C28 H28B 109.5
H28A C28 H28B 108.1
C28 C29 H29A 109.5
C28 C29 H29B 109.5
H29A C29 H29B 109.5
C28 C29 H29C 109.5
H29A C29 H29C 109.5
H29B C29 H29C 109.5
C23' C22' N1 110.1(14)
C23' C22' H22C 109.6
N1 C22' H22C 109.6
C23' C22' H22D 109.6
N1 C22' H22D 109.6
H22C C22' H22D 108.2
C22' C23' C24' 105.8(17)
C22' C23' H23C 110.6
C24' C23' H23C 110.6
C22' C23' H23D 110.6
C24' C23' H23D 110.6
H23C C23' H23D 108.7
C25' C24' C23' 109(2)
C25' C24' H24C 110.0
C23' C24' H24C 110.0
C25' C24' H24D 110.0
C23' C24' H24D 110.0
H24C C24' H24D 108.3
C24' C25' H25D 109.5
C24' C25' H25E 109.5
H25D C25' H25E 109.5
C24' C25' H25F 109.5
H25D C25' H25F 109.5
H25E C25' H25F 109.5
C27' C26' N1 117.6(9)
C27' C26' H26C 107.9
N1 C26' H26C 107.9
C27' C26' H26D 107.9
N1 C26' H26D 107.9
H26C C26' H26D 107.2
C26' C27' C28' 111.3(9)
C26' C27' H27C 109.4
C28' C27' H27C 109.4
C26' C27' H27D 109.4
C28' C27' H27D 109.4
H27C C27' H27D 108.0
C29' C28' C27' 110.8(12)
C29' C28' H28C 109.5
C27' C28' H28C 109.5
C29' C28' H28D 109.5
C27' C28' H28D 109.5
H28C C28' H28D 108.1
C28' C29' H29D 109.5
C28' C29' H29E 109.5
H29D C29' H29E 109.5
C28' C29' H29F 109.5
H29D C29' H29F 109.5
H29E C29' H29F 109.5

loop_
_geom_bond_atom_site_label_1
_geom_bond_atom_site_label_2
_geom_bond_distance
V1 O1 1.598(5)
V1 O7 1.981(5)
V1 O10 1.994(5)
V1 O8 1.996(5)
V1 O9 2.001(5)
V2 O2 1.603(5)
V2 O7 1.987(5)
V2 O14 1.998(4)
V2 O11 1.999(4)
V2 O15 2.020(5)
V2 O19 2.334(4)
V2 Ti1 3.1970(18)
V3 O3 1.605(4)
V3 O8 1.989(5)
V3 O12 1.989(5)
V3 O11 1.993(4)
V3 O16 2.021(5)
V3 O19 2.341(4)
V3 Ti1 3.1992(18)
V4 O4 1.604(5)
V4 O13 1.994(5)
V4 O9 1.996(6)
V4 O12 2.002(5)
V4 O17 2.028(6)
V4 O19 2.352(4)
V4 Ti1 3.210(2)
V5 O5 1.603(5)
V5 O10 1.994(5)
V5 O13 1.995(5)
V5 O14 2.003(5)
V5 O18 2.026(5)
V5 O19 2.346(4)
V5 Ti1 3.2025(19)
Ti1 O6 1.783(5)
Ti1 O17 1.958(5)
Ti1 O18 1.968(5)
Ti1 O15 1.975(5)
Ti1 O16 1.980(5)
Ti1 O19 2.042(5)
O6 C1 1.421(10)
O7 C2 1.408(11)
O7 C2' 1.414(13)
O8 C3 1.450(11)
O8 C3' 1.451(13)
O9 C4 1.465(10)
O9 C4' 1.465(12)
O10 C5 1.413(11)
O10 C5' 1.422(13)
O11 C6 1.429(8)
O12 C7 1.402(9)
O13 C8 1.354(9)
O14 C9 1.406(10)
O14 C9' 1.408(12)
O15 C10 1.412(9)
O16 C11 1.430(8)
O17 C12 1.434(8)
O18 C13 1.391(8)
C1 H1A 0.9800
C1 H1B 0.9800
C1 H1C 0.9800
C2 H2A 0.9800
C2 H2B 0.9800
C2 H2C 0.9800
C3 H3A 0.9800
C3 H3B 0.9800
C3 H3C 0.9800
C4 H4A 0.9800
C4 H4B 0.9800
C4 H4C 0.9800
C5 H5A 0.9800
C5 H5B 0.9800
C5 H5C 0.9800
C9 H9A 0.9800
C9 H9B 0.9800
C9 H9C 0.9800
C2' H2D 0.9800
C2' H2E 0.9800
C2' H2F 0.9800
C3' H3D 0.9800
C3' H3E 0.9800
C3' H3F 0.9800
C4' H4D 0.9800
C4' H4E 0.9800
C4' H4F 0.9800
C5' H5D 0.9800
C5' H5E 0.9800
C5' H5F 0.9800
C9' H9D 0.9800
C9' H9E 0.9800
C9' H9F 0.9800
C6 H6A 0.9800
C6 H6B 0.9800
C6 H6C 0.9800
C7 H7A 0.9800
C7 H7B 0.9800
C7 H7C 0.9800
C8 H8A 0.9800
C8 H8B 0.9800
C8 H8C 0.9800
C10 H10A 0.9800
C10 H10B 0.9800
C10 H10C 0.9800
C11 H11A 0.9800
C11 H11B 0.9800
C11 H11C 0.9800
C12 H12A 0.9800
C12 H12B 0.9800
C12 H12C 0.9800
C13 H13A 0.9800
C13 H13B 0.9800
C13 H13C 0.9800
N1 C26' 1.513(10)
N1 C26 1.513(10)
N1 C14 1.526(8)
N1 C22 1.530(10)
N1 C22' 1.530(10)
N1 C18 1.532(9)
C14 C15 1.485(10)
C14 H14A 0.9900
C14 H14B 0.9900
C15 C16 1.494(9)
C15 H15A 0.9900
C15 H15B 0.9900
C16 C17 1.488(13)
C16 H16A 0.9900
C16 H16B 0.9900
C17 H17A 0.9800
C17 H17B 0.9800
C17 H17C 0.9800
C18 C19 1.468(10)
C18 H18A 0.9900
C18 H18B 0.9900
C19 C20 1.510(11)
C19 H19A 0.9900
C19 H19B 0.9900
C20 C21 1.478(11)
C20 H20A 0.9900
C20 H20B 0.9900
C21 H21A 0.9800
C21 H21B 0.9800
C21 H21C 0.9800
C22 C23 1.506(12)
C22 H22A 0.9900
C22 H22B 0.9900
C23 C24 1.538(13)
C23 H23A 0.9900
C23 H23B 0.9900
C24 C25 1.521(14)
C24 H24A 0.9900
C24 H24B 0.9900
C25 H25A 0.9800
C25 H25B 0.9800
C25 H25C 0.9800
C26 C27 1.514(12)
C26 H26A 0.9900
C26 H26B 0.9900
C27 C28 1.534(14)
C27 H27A 0.9900
C27 H27B 0.9900
C28 C29 1.454(19)
C28 H28A 0.9900
C28 H28B 0.9900
C29 H29A 0.9800
C29 H29B 0.9800
C29 H29C 0.9800
C22' C23' 1.505(18)
C22' H22C 0.9900
C22' H22D 0.9900
C23' C24' 1.540(19)
C23' H23C 0.9900
C23' H23D 0.9900
C24' C25' 1.54(2)
C24' H24C 0.9900
C24' H24D 0.9900
C25' H25D 0.9800
C25' H25E 0.9800
C25' H25F 0.9800
C26' C27' 1.512(12)
C26' H26C 0.9900
C26' H26D 0.9900
C27' C28' 1.534(14)
C27' H27C 0.9900
C27' H27D 0.9900
C28' C29' 1.453(19)
C28' H28C 0.9900
C28' H28D 0.9900
C29' H29D 0.9800
C29' H29E 0.9800
C29' H29F 0.9800

loop_
_geom_torsion_atom_site_label_1
_geom_torsion_atom_site_label_2
_geom_torsion_atom_site_label_3
_geom_torsion_atom_site_label_4
_geom_torsion
C26' N1 C14 C15 167.8(7)
C26 N1 C14 C15 167.8(7)
C22 N1 C14 C15 -70.4(9)
C22' N1 C14 C15 -70.4(9)
C18 N1 C14 C15 48.6(9)
N1 C14 C15 C16 166.6(7)
C14 C15 C16 C17 176.6(8)
C26' N1 C18 C19 -60.6(9)
C26 N1 C18 C19 -60.6(9)
C14 N1 C18 C19 58.2(9)
C22 N1 C18 C19 177.2(7)
C22' N1 C18 C19 177.2(7)
N1 C18 C19 C20 178.1(7)
C18 C19 C20 C21 -174.4(9)
C26 N1 C22 C23 -66.1(10)
C14 N1 C22 C23 174.5(8)
C18 N1 C22 C23 54.1(10)
N1 C22 C23 C24 173.4(9)
C22 C23 C24 C25 175.1(11)
C14 N1 C26 C27 82.2(11)
C22 N1 C26 C27 -37.4(11)
C18 N1 C26 C27 -157.3(10)
N1 C26 C27 C28 -168.0(13)
C26 C27 C28 C29 78(2)
C26' N1 C22' C23' -49.2(17)
C14 N1 C22' C23' -168.6(16)
C18 N1 C22' C23' 70.9(17)
N1 C22' C23' C24' 153.7(18)
C22' C23' C24' C25' -89(3)
C14 N1 C26' C27' 44.8(13)
C22' N1 C26' C27' -74.7(12)
C18 N1 C26' C27' 165.4(11)
N1 C26' C27' C28' -179.2(19)
C26' C27' C28' C29' -175(2)
